data_7036850
loop_
_publ_author_name
'Comar, Priyanka'
'Rajeshkumar, Thayalan'
'Nichol, Gary S.'
'Pitak, Mateusz B.'
'Coles, Simon J.'
'Rajaraman, Gopalan'
'Brechin, Euan K.'

_publ_section_title
;
 Switching the orientation of Jahn-Teller axes in oxime-based Mn(III)
 dimers and its effect upon magnetic exchange: a combined experimental and
 theoretical study.
;
_journal_issue 46
_journal_name_full 'Dalton transactions (Cambridge, England : 2003)'
_journal_page_first 19805
_journal_page_last 19811
_journal_paper_doi 10.1039/c5dt03615a
_journal_volume 44
_journal_year 2015
_chemical_formula_moiety 'C38 H36 Mn2 N8 O4, 2(Cl1 O4)'
_chemical_formula_sum 'C40 H44 Cl2 Mn2 N8 O14'
_chemical_formula_weight 1041.61
_chemical_name_systematic
;
 ?
;
_space_group_crystal_system monoclinic
_space_group_IT_number 14
_space_group_name_Hall '-P 2ybc'
_space_group_name_H-M_alt 'P 1 21/c 1'
_symmetry_space_group_name_Hall '-P 2ybc'
_symmetry_space_group_name_H-M 'P 1 21/c 1'
_atom_sites_solution_hydrogens geom
_atom_sites_solution_primary direct
_audit_creation_date 2013-12-02
_audit_creation_method
;
Olex2 1.2
(compiled 2013.11.15 svn.r2834 for OlexSys, GUI svn.r4720)
;
_audit_update_record
;
2015-01-19 deposited with the CCDC.
2015-10-08 downloaded from the CCDC.
;
_cell_angle_alpha 90
_cell_angle_beta 116.936(8)
_cell_angle_gamma 90
_cell_formula_units_Z 4
_cell_length_a 14.2526(7)
_cell_length_b 22.2504(12)
_cell_length_c 15.7127(11)
_cell_measurement_reflns_used 4853
_cell_measurement_temperature 120
_cell_measurement_theta_max 51.9940
_cell_measurement_theta_min 3.4640
_cell_volume 4442.3(5)
_computing_cell_refinement
;
CrysAlisPro, Agilent Technologies,
Version 1.171.36.32 (release 02-08-2013 CrysAlis171 .NET)
(compiled Aug  2 2013,16:46:58)
;
_computing_data_collection
;
CrysAlisPro, Agilent Technologies,
Version 1.171.36.32 (release 02-08-2013 CrysAlis171 .NET)
(compiled Aug  2 2013,16:46:58)
;
_computing_data_reduction
;
CrysAlisPro, Agilent Technologies,
Version 1.171.36.32 (release 02-08-2013 CrysAlis171 .NET)
(compiled Aug  2 2013,16:46:58)
;
_computing_molecular_graphics 'Olex2 (Dolomanov et al., 2009)'
_computing_publication_material 'Olex2 (Dolomanov et al., 2009)'
_computing_structure_refinement 'ShelXL (Sheldrick, 2008)'
_computing_structure_solution 'XT (Sheldrick, 2008)'
_diffrn_ambient_temperature 120
_diffrn_detector_area_resol_mean 10.3147
_diffrn_measured_fraction_theta_full 0.600
_diffrn_measured_fraction_theta_max 0.971
_diffrn_measurement_device_type 'Agilent Technologies SuperNova'
_diffrn_measurement_method '\w scans'
_diffrn_orient_matrix_UB_11 -0.0315335000
_diffrn_orient_matrix_UB_12 0.0667725000
_diffrn_orient_matrix_UB_13 -0.0175412000
_diffrn_orient_matrix_UB_21 -0.1081829000
_diffrn_orient_matrix_UB_22 -0.0152547000
_diffrn_orient_matrix_UB_23 -0.0058748000
_diffrn_orient_matrix_UB_31 0.0447155000
_diffrn_orient_matrix_UB_32 0.0100507000
_diffrn_orient_matrix_UB_33 0.1084215000
_diffrn_radiation_monochromator mirror
_diffrn_radiation_type CuK\a
_diffrn_radiation_wavelength 1.54184
_diffrn_reflns_av_R_equivalents 0.0692
_diffrn_reflns_av_unetI/netI 0.0653
_diffrn_reflns_laue_measured_fraction_full 0.600
_diffrn_reflns_laue_measured_fraction_max 0.971
_diffrn_reflns_limit_h_max 14
_diffrn_reflns_limit_h_min -14
_diffrn_reflns_limit_k_max 22
_diffrn_reflns_limit_k_min -22
_diffrn_reflns_limit_l_max 15
_diffrn_reflns_limit_l_min -13
_diffrn_reflns_number 19662
_diffrn_reflns_point_group_measured_fraction_full 0.600
_diffrn_reflns_point_group_measured_fraction_max 0.971
_diffrn_reflns_theta_full 67.684
_diffrn_reflns_theta_max 52.004
_diffrn_reflns_theta_min 3.478
_diffrn_source 'SuperNova (Cu) X-ray Source'
_exptl_absorpt_coefficient_mu 6.388
_exptl_absorpt_correction_T_max 0.989
_exptl_absorpt_correction_T_min 0.929
_exptl_absorpt_correction_type gaussian
_exptl_absorpt_process_details
;
CrysAlisPro, Agilent Technologies,
Version 1.171.36.32 (release 02-08-2013 CrysAlis171 .NET)
(compiled Aug  2 2013,16:46:58)
Numerical absorption correction based on gaussian integration over
            a multifaceted crystal model
;
_exptl_crystal_colour black
_exptl_crystal_colour_primary black
_exptl_crystal_density_diffrn 1.557
_exptl_crystal_description plate
_exptl_crystal_F_000 2144
_exptl_crystal_size_max 0.27
_exptl_crystal_size_mid 0.0705
_exptl_crystal_size_min 0.0264
_platon_squeeze_details '2 MeOH per asymmetric unit removed'
_refine_diff_density_max 0.461
_refine_diff_density_min -0.503
_refine_diff_density_rms 0.074
_refine_ls_extinction_method none
_refine_ls_goodness_of_fit_ref 1.033
_refine_ls_hydrogen_treatment constr
_refine_ls_matrix_type full
_refine_ls_number_parameters 605
_refine_ls_number_reflns 4819
_refine_ls_number_restraints 47
_refine_ls_restrained_S_all 1.029
_refine_ls_R_factor_all 0.1036
_refine_ls_R_factor_gt 0.0692
_refine_ls_shift/su_max 0.000
_refine_ls_shift/su_mean 0.000
_refine_ls_structure_factor_coef Fsqd
_refine_ls_weighting_details 'w=1/[\s^2^(Fo^2^)+(0.1144P)^2^+3.1849P] where P=(Fo^2^+2Fc^2^)/3'
_refine_ls_weighting_scheme calc
_refine_ls_wR_factor_gt 0.1739
_refine_ls_wR_factor_ref 0.2073
_reflns_Friedel_coverage 0.000
_reflns_number_gt 3243
_reflns_number_total 4819
_reflns_threshold_expression 'I > 2\s(I)'
_cod_data_source_file c5dt03615a2.cif
_cod_data_source_block 4
_cod_depositor_comments 'Adding full bibliography for 7036847--7036851.cif.'
_cod_database_code 7036850
_shelxl_version_number 2013-4
_chemical_oxdiff_formula 'C30 H40 N4 O20 Mn3 Cl4'
_chemical_oxdiff_usercomment '@ 120 K PC152b'
_shelx_space_group_comment
;
The symmetry employed for this shelxl refinement is uniquely defined
by the following loop, which should always be used as a source of
symmetry information in preference to the above space-group names.
They are only intended as comments.
;
_reflns_odcompleteness_completeness 98.01
_reflns_odcompleteness_iscentric 1
_reflns_odcompleteness_theta 50.38
_olex2_refinement_description
;
1. Fixed Uiso
 At 1.2 times of:
  All C(H) groups, All C(H,H) groups
 At 1.5 times of:
  All N(H) groups
2. Rigid bond restraints
 Cl2', O9', O10', O11', O12'
 with sigma for 1-2 distances of 0.01 and sigma for 1-3 distances of 0.01
3. Uiso/Uaniso restraints and constraints
Cl2' \\sim O9' \\sim O10' \\sim O11' \\sim O12': within 1.7A with sigma of 0.04
and sigma for terminal atoms of 0.08
4. Rigid body (RIGU) restrains
 Cl2', O10'
 with sigma for 1-2 distances of 0.004 and sigma for 1-3 distances of 0.004
5. Same fragment restrains
{Cl2, O9, O10, O11, O12}
as
{Cl2', O9', O10', O11', O12'}
6. Others
 Sof(Cl2')=Sof(O9')=Sof(O10')=Sof(O11')=Sof(O12')=1-FVAR(1)
 Sof(Cl2)=Sof(O9)=Sof(O10)=Sof(O11)=Sof(O12)=FVAR(1)
7.a Ternary CH refined with riding coordinates:
 N5(H5), N8(H8)
7.b Secondary CH2 refined with riding coordinates:
 C20(H20A,H20B), C26(H26A,H26B), C32(H32A,H32B), C38(H38A,H38B)
7.c Aromatic/amide H refined with riding coordinates:
 C2(H2), C3(H3), C4(H4), C5(H5A), C7(H7), C9(H9), C10(H10), C11(H11), C12(H12),
  C14(H14), C15(H15), C16(H16), C17(H17), C18(H18), C21(H21), C22(H22),
 C23(H23), C24(H24), C27(H27), C28(H28), C29(H29), C30(H30), C33(H33), C34(H34),
  C35(H35), C36(H36)
;

loop_
_space_group_symop_operation_xyz
'x, y, z'
'-x, y+1/2, -z+1/2'
'-x, -y, -z'
'x, -y-1/2, z-1/2'

loop_
_atom_site_label
_atom_site_type_symbol
_atom_site_fract_x
_atom_site_fract_y
_atom_site_fract_z
_atom_site_U_iso_or_equiv
_atom_site_adp_type
_atom_site_occupancy
_atom_site_site_symmetry_order
_atom_site_calc_flag
_atom_site_refinement_flags_posn
_atom_site_refinement_flags_adp
_atom_site_refinement_flags_occupancy
_atom_site_disorder_assembly
_atom_site_disorder_group
Mn1 Mn 0.37831(8) 0.27251(5) 0.44846(9) 0.0529(4) Uani 1 1 d . . . . .
Mn2 Mn 0.15349(8) 0.22228(5) 0.21052(9) 0.0530(4) Uani 1 1 d . . . . .
O1 O 0.4259(4) 0.2543(3) 0.5761(4) 0.0696(15) Uani 1 1 d . . . . .
O2 O 0.1806(4) 0.2042(2) 0.3368(4) 0.0592(14) Uani 1 1 d . . . . .
O3 O 0.1095(3) 0.2436(2) 0.0839(3) 0.0574(13) Uani 1 1 d . . . . .
O4 O 0.3454(3) 0.2926(2) 0.3215(3) 0.0564(13) Uani 1 1 d . . . . .
N1 N 0.2767(4) 0.2026(3) 0.4157(4) 0.0537(16) Uani 1 1 d . . . . .
N2 N 0.2451(4) 0.2955(3) 0.2456(4) 0.0496(15) Uani 1 1 d . . . . .
N3 N 0.2758(4) 0.3438(3) 0.4495(4) 0.0564(16) Uani 1 1 d . . . . .
N4 N 0.5281(4) 0.2377(3) 0.4577(4) 0.0604(17) Uani 1 1 d . . . . .
N5 N 0.4796(5) 0.3498(3) 0.4897(5) 0.077(2) Uani 1 1 d . . . . .
H5 H 0.5127 0.3488 0.5610 0.116 Uiso 1 1 calc R . . . .
N6 N 0.2713(5) 0.1583(3) 0.2095(4) 0.0596(17) Uani 1 1 d . . . . .
N7 N -0.0057(4) 0.2456(3) 0.1976(4) 0.0604(17) Uani 1 1 d . . . . .
N8 N 0.0676(5) 0.1412(3) 0.1650(5) 0.0647(18) Uani 1 1 d . . . . .
H8 H 0.0329 0.1437 0.0937 0.097 Uiso 1 1 calc R . . . .
C1 C 0.4447(6) 0.1986(5) 0.6116(6) 0.075(3) Uani 1 1 d . . . . .
C2 C 0.5303(7) 0.1889(7) 0.7012(7) 0.109(4) Uani 1 1 d . . . . .
H2 H 0.5761 0.2212 0.7340 0.131 Uiso 1 1 calc R . . . .
C3 C 0.5482(12) 0.1329(10) 0.7416(12) 0.153(7) Uani 1 1 d . . . . .
H3 H 0.6090 0.1262 0.8005 0.183 Uiso 1 1 calc R . . . .
C4 C 0.4802(15) 0.0861(8) 0.6988(12) 0.158(7) Uani 1 1 d . . . . .
H4 H 0.4921 0.0480 0.7293 0.190 Uiso 1 1 calc R . . . .
C5 C 0.3936(9) 0.0949(5) 0.6103(8) 0.114(4) Uani 1 1 d . . . . .
H5A H 0.3461 0.0628 0.5801 0.137 Uiso 1 1 calc R . . . .
C6 C 0.3767(7) 0.1515(5) 0.5658(7) 0.078(3) Uani 1 1 d . . . . .
C7 C 0.2878(6) 0.1578(4) 0.4734(7) 0.071(2) Uani 1 1 d . . . . .
H7 H 0.2344 0.1279 0.4533 0.085 Uiso 1 1 calc R . . . .
C8 C 0.0801(5) 0.2994(4) 0.0519(5) 0.055(2) Uani 1 1 d . . . . .
C9 C -0.0056(6) 0.3071(4) -0.0386(6) 0.063(2) Uani 1 1 d . . . . .
H9 H -0.0419 0.2731 -0.0753 0.076 Uiso 1 1 calc R . . . .
C10 C -0.0371(7) 0.3644(4) -0.0742(6) 0.077(3) Uani 1 1 d . . . . .
H10 H -0.0962 0.3695 -0.1348 0.092 Uiso 1 1 calc R . . . .
C11 C 0.0157(8) 0.4142(4) -0.0234(7) 0.086(3) Uani 1 1 d . . . . .
H11 H -0.0061 0.4532 -0.0493 0.103 Uiso 1 1 calc R . . . .
C12 C 0.1017(7) 0.4073(4) 0.0664(7) 0.078(3) Uani 1 1 d . . . . .
H12 H 0.1386 0.4418 0.1011 0.094 Uiso 1 1 calc R . . . .
C13 C 0.1335(6) 0.3507(4) 0.1054(6) 0.063(2) Uani 1 1 d . . . . .
C14 C 0.2257(6) 0.3443(4) 0.1959(6) 0.060(2) Uani 1 1 d . . . . .
H14 H 0.2736 0.3769 0.2198 0.072 Uiso 1 1 calc R . . . .
C15 C 0.1767(6) 0.3368(4) 0.4388(6) 0.070(2) Uani 1 1 d . . . . .
H15 H 0.1506 0.2973 0.4371 0.083 Uiso 1 1 calc R . . . .
C16 C 0.1127(6) 0.3851(4) 0.4302(6) 0.081(3) Uani 1 1 d . . . . .
H16 H 0.0436 0.3791 0.4231 0.097 Uiso 1 1 calc R . . . .
C17 C 0.1502(7) 0.4419(5) 0.4321(7) 0.088(3) Uani 1 1 d . . . . .
H17 H 0.1066 0.4756 0.4257 0.106 Uiso 1 1 calc R . . . .
C18 C 0.2515(6) 0.4505(4) 0.4432(5) 0.071(2) Uani 1 1 d . . . . .
H18 H 0.2782 0.4897 0.4440 0.085 Uiso 1 1 calc R . . . .
C19 C 0.3127(6) 0.3998(4) 0.4532(5) 0.058(2) Uani 1 1 d . . . . .
C20 C 0.4232(6) 0.4055(4) 0.4662(6) 0.071(2) Uani 1 1 d . . . . .
H20A H 0.4213 0.4214 0.4066 0.085 Uiso 1 1 calc R . . . .
H20B H 0.4615 0.4350 0.5176 0.085 Uiso 1 1 calc R . . . .
C21 C 0.5515(7) 0.1800(5) 0.4500(6) 0.084(3) Uani 1 1 d . . . . .
H21 H 0.5039 0.1497 0.4488 0.101 Uiso 1 1 calc R . . . .
C22 C 0.6411(8) 0.1626(5) 0.4437(7) 0.092(3) Uani 1 1 d . . . . .
H22 H 0.6536 0.1216 0.4352 0.110 Uiso 1 1 calc R . . . .
C23 C 0.7114(7) 0.2064(6) 0.4502(6) 0.089(3) Uani 1 1 d . . . . .
H23 H 0.7745 0.1957 0.4475 0.107 Uiso 1 1 calc R . . . .
C24 C 0.6916(6) 0.2656(5) 0.4606(6) 0.084(3) Uani 1 1 d . . . . .
H24 H 0.7402 0.2962 0.4656 0.101 Uiso 1 1 calc R . . . .
C25 C 0.5977(6) 0.2793(4) 0.4637(6) 0.067(2) Uani 1 1 d . . . . .
C26 C 0.5681(6) 0.3426(4) 0.4690(7) 0.086(3) Uani 1 1 d . . . . .
H26A H 0.6297 0.3636 0.5189 0.103 Uiso 1 1 calc R . . . .
H26B H 0.5511 0.3625 0.4073 0.103 Uiso 1 1 calc R . . . .
C27 C 0.3664(6) 0.1722(4) 0.2182(6) 0.071(2) Uani 1 1 d . . . . .
H27 H 0.3879 0.2131 0.2280 0.085 Uiso 1 1 calc R . . . .
C28 C 0.4348(7) 0.1300(5) 0.2137(6) 0.081(3) Uani 1 1 d . . . . .
H28 H 0.5028 0.1413 0.2223 0.097 Uiso 1 1 calc R . . . .
C29 C 0.4029(8) 0.0723(5) 0.1970(6) 0.084(3) Uani 1 1 d . . . . .
H29 H 0.4485 0.0424 0.1931 0.101 Uiso 1 1 calc R . . . .
C30 C 0.3057(8) 0.0569(4) 0.1856(7) 0.088(3) Uani 1 1 d . . . . .
H30 H 0.2826 0.0163 0.1733 0.105 Uiso 1 1 calc R . . . .
C31 C 0.2395(6) 0.1019(4) 0.1924(6) 0.067(2) Uani 1 1 d . . . . .
C32 C 0.1335(6) 0.0884(4) 0.1865(7) 0.094(3) Uani 1 1 d . . . . .
H32A H 0.0978 0.0578 0.1364 0.113 Uiso 1 1 calc R . . . .
H32B H 0.1431 0.0713 0.2481 0.113 Uiso 1 1 calc R . . . .
C33 C -0.0410(6) 0.2996(4) 0.2056(6) 0.075(2) Uani 1 1 d . . . . .
H33 H -0.0006 0.3340 0.2074 0.091 Uiso 1 1 calc R . . . .
C34 C -0.1363(7) 0.3080(5) 0.2113(6) 0.087(3) Uani 1 1 d . . . . .
H34 H -0.1591 0.3467 0.2197 0.105 Uiso 1 1 calc R . . . .
C35 C -0.1946(7) 0.2569(6) 0.2043(7) 0.095(3) Uani 1 1 d . . . . .
H35 H -0.2600 0.2606 0.2062 0.114 Uiso 1 1 calc R . . . .
C36 C -0.1605(6) 0.2016(5) 0.1946(6) 0.084(3) Uani 1 1 d . . . . .
H36 H -0.2009 0.1667 0.1904 0.101 Uiso 1 1 calc R . . . .
C37 C -0.0652(6) 0.1970(4) 0.1908(5) 0.064(2) Uani 1 1 d . . . . .
C38 C -0.0189(7) 0.1375(4) 0.1889(7) 0.089(3) Uani 1 1 d . . . . .
H38A H 0.0062 0.1183 0.2523 0.106 Uiso 1 1 calc R . . . .
H38B H -0.0744 0.1115 0.1416 0.106 Uiso 1 1 calc R . . . .
Cl2 Cl 0.3107(7) 0.5571(4) 0.2664(7) 0.083(3) Uani 0.741(18) 1 d . . P A 1
O9 O 0.3905(7) 0.5212(6) 0.3356(8) 0.108(6) Uani 0.741(18) 1 d . . P A 1
O10 O 0.2988(11) 0.5451(6) 0.1723(9) 0.113(4) Uani 0.741(18) 1 d . . P A 1
O11 O 0.3388(7) 0.6205(5) 0.2864(10) 0.098(4) Uani 0.741(18) 1 d . . P A 1
O12 O 0.2105(11) 0.5467(9) 0.2659(15) 0.133(8) Uani 0.741(18) 1 d . . P A 1
Cl2' Cl 0.2857(17) 0.5477(8) 0.2503(16) 0.059(6) Uani 0.259(18) 1 d . U P A 2
O9' O 0.333(2) 0.4896(8) 0.257(3) 0.087(11) Uani 0.259(18) 1 d . U P A 2
O10' O 0.283(2) 0.583(2) 0.174(3) 0.145(17) Uani 0.259(18) 1 d . U P A 2
O11' O 0.356(2) 0.578(2) 0.340(2) 0.114(14) Uani 0.259(18) 1 d . U P A 2
O12' O 0.184(2) 0.542(2) 0.247(4) 0.087(11) Uani 0.259(18) 1 d . U P A 2
Cl1 Cl -0.15661(15) 0.09382(10) -0.07640(19) 0.0758(7) Uani 1 1 d . . . . .
O5 O -0.0719(4) 0.0532(3) -0.0253(5) 0.103(2) Uani 1 1 d . . . . .
O6 O -0.2400(4) 0.0835(2) -0.0507(4) 0.0819(18) Uani 1 1 d . . . . .
O7 O -0.1177(4) 0.1550(2) -0.0536(4) 0.0853(19) Uani 1 1 d . . . . .
O8 O -0.1967(5) 0.0844(3) -0.1759(5) 0.109(2) Uani 1 1 d . . . . .

loop_
_atom_site_aniso_label
_atom_site_aniso_U_11
_atom_site_aniso_U_22
_atom_site_aniso_U_33
_atom_site_aniso_U_23
_atom_site_aniso_U_13
_atom_site_aniso_U_12
Mn1 0.0411(7) 0.0717(9) 0.0511(9) -0.0007(6) 0.0256(6) 0.0001(5)
Mn2 0.0489(7) 0.0629(8) 0.0496(9) 0.0013(6) 0.0246(6) -0.0010(5)
O1 0.050(3) 0.112(5) 0.045(4) 0.003(3) 0.019(3) 0.008(3)
O2 0.054(3) 0.072(3) 0.053(4) 0.007(3) 0.026(3) -0.007(2)
O3 0.060(3) 0.073(4) 0.041(3) 0.002(3) 0.025(3) 0.010(3)
O4 0.046(3) 0.072(3) 0.055(4) 0.009(3) 0.025(3) 0.002(2)
N1 0.046(3) 0.061(4) 0.053(4) 0.002(3) 0.021(3) 0.004(3)
N2 0.043(3) 0.064(4) 0.044(4) -0.003(3) 0.021(3) -0.002(3)
N3 0.050(4) 0.076(5) 0.049(4) -0.006(3) 0.028(3) -0.004(3)
N4 0.049(4) 0.088(5) 0.044(4) 0.008(4) 0.020(3) 0.004(4)
N5 0.050(4) 0.090(5) 0.088(6) -0.007(4) 0.028(4) -0.003(3)
N6 0.060(4) 0.063(4) 0.052(4) 0.001(3) 0.022(3) -0.006(3)
N7 0.052(4) 0.085(5) 0.044(4) -0.002(4) 0.022(3) 0.000(4)
N8 0.063(4) 0.064(4) 0.070(5) 0.001(4) 0.032(4) -0.005(3)
C1 0.043(5) 0.140(9) 0.050(6) 0.014(6) 0.027(5) 0.026(6)
C2 0.058(6) 0.215(14) 0.061(8) 0.034(8) 0.032(6) 0.046(7)
C3 0.116(11) 0.26(2) 0.092(13) 0.065(14) 0.053(10) 0.086(13)
C4 0.186(16) 0.204(18) 0.112(15) 0.099(13) 0.092(13) 0.131(13)
C5 0.135(9) 0.116(9) 0.111(10) 0.061(8) 0.074(8) 0.058(7)
C6 0.063(5) 0.107(8) 0.065(7) 0.026(6) 0.031(5) 0.027(6)
C7 0.074(5) 0.064(6) 0.085(7) 0.002(5) 0.045(6) 0.006(4)
C8 0.051(4) 0.079(6) 0.040(5) 0.009(5) 0.026(4) 0.016(4)
C9 0.063(5) 0.081(6) 0.058(6) 0.001(5) 0.038(5) 0.014(4)
C10 0.081(6) 0.101(7) 0.051(6) 0.007(6) 0.033(5) 0.030(6)
C11 0.100(7) 0.092(8) 0.062(7) 0.016(6) 0.035(6) 0.020(6)
C12 0.093(6) 0.068(6) 0.074(7) 0.017(5) 0.038(6) 0.010(5)
C13 0.067(5) 0.072(6) 0.061(6) 0.004(5) 0.037(5) 0.004(4)
C14 0.063(5) 0.064(5) 0.062(6) 0.009(5) 0.036(5) 0.003(4)
C15 0.060(5) 0.093(6) 0.069(6) -0.003(5) 0.041(5) 0.006(5)
C16 0.063(5) 0.098(7) 0.083(7) -0.005(6) 0.036(5) 0.016(5)
C17 0.087(7) 0.092(7) 0.096(8) -0.003(6) 0.050(6) 0.028(6)
C18 0.079(6) 0.079(6) 0.057(6) -0.003(5) 0.033(5) 0.001(5)
C19 0.065(5) 0.070(6) 0.043(5) -0.003(4) 0.027(4) 0.005(4)
C20 0.068(5) 0.076(6) 0.072(6) -0.006(5) 0.035(5) -0.012(4)
C21 0.071(6) 0.102(8) 0.090(8) 0.000(6) 0.045(5) 0.018(5)
C22 0.078(6) 0.122(8) 0.083(8) 0.001(6) 0.044(6) 0.027(6)
C23 0.058(6) 0.159(11) 0.058(7) 0.004(7) 0.033(5) 0.026(7)
C24 0.051(5) 0.143(10) 0.064(7) -0.001(6) 0.030(5) 0.002(5)
C25 0.043(5) 0.116(8) 0.049(6) 0.002(5) 0.026(4) 0.003(5)
C26 0.050(5) 0.124(8) 0.092(8) -0.007(6) 0.040(5) -0.014(5)
C27 0.077(6) 0.081(6) 0.073(7) 0.003(5) 0.050(5) 0.012(5)
C28 0.092(6) 0.091(7) 0.074(7) 0.007(6) 0.050(6) 0.019(6)
C29 0.092(7) 0.095(8) 0.078(7) 0.013(6) 0.048(6) 0.029(6)
C30 0.104(7) 0.065(6) 0.087(8) -0.004(5) 0.037(6) 0.007(5)
C31 0.072(5) 0.068(6) 0.063(6) 0.000(5) 0.031(5) 0.008(5)
C32 0.078(6) 0.063(6) 0.130(9) -0.009(6) 0.037(6) -0.011(5)
C33 0.060(5) 0.105(7) 0.062(6) -0.007(5) 0.029(5) 0.010(5)
C34 0.072(6) 0.125(9) 0.073(7) -0.011(6) 0.041(5) 0.023(6)
C35 0.062(6) 0.158(11) 0.076(8) 0.004(7) 0.041(6) 0.002(7)
C36 0.052(5) 0.140(9) 0.056(6) 0.007(6) 0.020(5) -0.011(5)
C37 0.049(5) 0.108(7) 0.034(5) 0.005(5) 0.020(4) -0.008(5)
C38 0.078(6) 0.095(7) 0.097(8) -0.005(6) 0.042(6) -0.029(5)
Cl2 0.055(4) 0.123(5) 0.079(5) 0.012(4) 0.036(4) 0.002(3)
O9 0.056(6) 0.158(12) 0.094(9) 0.066(9) 0.021(6) 0.037(6)
O10 0.137(11) 0.118(10) 0.074(8) 0.011(7) 0.039(8) 0.003(8)
O11 0.085(6) 0.096(8) 0.139(11) -0.003(7) 0.073(7) 0.000(6)
O12 0.051(8) 0.186(15) 0.178(18) 0.090(12) 0.065(11) 0.015(8)
Cl2' 0.028(8) 0.066(7) 0.063(10) 0.027(6) 0.003(6) 0.008(5)
O9' 0.079(17) 0.068(12) 0.13(3) 0.000(12) 0.060(19) 0.007(10)
O10' 0.059(15) 0.23(4) 0.127(19) 0.14(3) 0.023(16) 0.04(2)
O11' 0.077(17) 0.14(3) 0.114(17) -0.06(2) 0.035(18) -0.03(2)
O12' 0.029(11) 0.12(3) 0.10(2) 0.040(18) 0.016(12) 0.021(11)
Cl1 0.0553(12) 0.0835(16) 0.097(2) 0.0078(14) 0.0422(13) -0.0042(10)
O5 0.059(3) 0.087(4) 0.167(7) 0.034(4) 0.056(4) 0.015(3)
O6 0.057(3) 0.096(4) 0.112(5) 0.018(4) 0.056(3) -0.002(3)
O7 0.077(3) 0.058(3) 0.133(6) 0.003(3) 0.058(4) -0.009(3)
O8 0.124(5) 0.122(6) 0.092(6) -0.005(4) 0.060(5) -0.043(4)

loop_
_atom_type_symbol
_atom_type_description
_atom_type_scat_dispersion_real
_atom_type_scat_dispersion_imag
_atom_type_scat_source
C C 0.0181 0.0091 'International Tables Vol C Tables 4.2.6.8 and 6.1.1.4'
H H 0.0000 0.0000 'International Tables Vol C Tables 4.2.6.8 and 6.1.1.4'
Cl Cl 0.3639 0.7018 'International Tables Vol C Tables 4.2.6.8 and 6.1.1.4'
Mn Mn -0.5299 2.8052 'International Tables Vol C Tables 4.2.6.8 and 6.1.1.4'
N N 0.0311 0.0180 'International Tables Vol C Tables 4.2.6.8 and 6.1.1.4'
O O 0.0492 0.0322 'International Tables Vol C Tables 4.2.6.8 and 6.1.1.4'

loop_
_exptl_crystal_face_index_h
_exptl_crystal_face_index_k
_exptl_crystal_face_index_l
_exptl_crystal_face_perp_dist
_exptl_oxdiff_crystal_face_indexfrac_h
_exptl_oxdiff_crystal_face_indexfrac_k
_exptl_oxdiff_crystal_face_indexfrac_l
_exptl_oxdiff_crystal_face_x
_exptl_oxdiff_crystal_face_y
_exptl_oxdiff_crystal_face_z
-8 -3 -1 0.0381 -7.9994 -3.0055 -0.5003 0.0603 0.9142 -0.4422
-1 2 9 0.1229 -1.0026 2.0066 9.4991 -0.0010 0.0220 1.0052
-8 6 6 0.0924 -8.0043 6.0047 6.4998 0.5393 0.7361 0.4072
4 3 6 0.0791 3.9981 3.0072 5.9997 -0.0305 -0.5136 0.8595
-1 14 1 0.0132 -1.0059 14.0093 0.5013 0.9584 -0.1078 0.1502
-9 -3 5 0.0927 -9.0005 -3.0026 4.9991 -0.0044 0.9901 0.1094
8 2 0 0.0244 8.0000 2.0042 -0.4997 -0.1097 -0.8931 0.3237
1 -14 -1 0.0132 1.0059 -14.0093 -0.5013 -0.9584 0.1078 -0.1502
-8 5 0 0.0311 -8.0028 5.0002 0.0004 0.5862 0.7895 -0.3075
4 -1 -10 0.1227 4.0025 -1.0050 -9.9990 -0.0179 -0.3589 -0.9152
8 3 1 0.0315 7.9994 3.0055 0.5003 -0.0603 -0.9142 0.4422

loop_
_geom_angle_atom_site_label_1
_geom_angle_atom_site_label_2
_geom_angle_atom_site_label_3
_geom_angle
O1 Mn1 O4 173.7(2)
O1 Mn1 N1 88.7(3)
O1 Mn1 N3 94.0(2)
O1 Mn1 N4 89.0(2)
O1 Mn1 N5 89.0(3)
O4 Mn1 N1 96.1(2)
O4 Mn1 N3 89.4(2)
O4 Mn1 N4 85.6(2)
O4 Mn1 N5 86.6(3)
N1 Mn1 N3 99.1(2)
N1 Mn1 N4 107.8(2)
N1 Mn1 N5 175.2(3)
N3 Mn1 N4 153.0(2)
N5 Mn1 N3 76.9(2)
N5 Mn1 N4 76.3(2)
O2 Mn2 N2 95.0(2)
O2 Mn2 N6 94.4(2)
O2 Mn2 N7 82.0(2)
O2 Mn2 N8 89.1(2)
O3 Mn2 O2 172.4(2)
O3 Mn2 N2 87.0(2)
O3 Mn2 N6 92.6(2)
O3 Mn2 N7 90.4(2)
O3 Mn2 N8 89.6(2)
N2 Mn2 N6 97.1(2)
N2 Mn2 N7 110.1(2)
N2 Mn2 N8 173.0(2)
N6 Mn2 N7 152.8(2)
N8 Mn2 N6 76.9(2)
N8 Mn2 N7 76.1(2)
C1 O1 Mn1 124.2(6)
N1 O2 Mn2 127.0(4)
C8 O3 Mn2 122.6(5)
N2 O4 Mn1 125.9(4)
O2 N1 Mn1 121.1(4)
C7 N1 Mn1 124.1(5)
C7 N1 O2 113.9(6)
O4 N2 Mn2 119.2(4)
C14 N2 Mn2 125.6(5)
C14 N2 O4 114.4(6)
C15 N3 Mn1 125.8(5)
C19 N3 Mn1 115.4(5)
C19 N3 C15 118.6(6)
C21 N4 Mn1 126.8(6)
C25 N4 Mn1 115.3(6)
C25 N4 C21 117.7(7)
Mn1 N5 H5 103.4
C20 N5 Mn1 113.2(4)
C20 N5 H5 103.4
C20 N5 C26 118.9(7)
C26 N5 Mn1 112.3(5)
C26 N5 H5 103.4
C27 N6 Mn2 126.2(5)
C31 N6 Mn2 114.9(5)
C31 N6 C27 118.7(7)
C33 N7 Mn2 127.6(6)
C33 N7 C37 118.7(7)
C37 N7 Mn2 113.3(5)
Mn2 N8 H8 104.3
C32 N8 Mn2 113.5(5)
C32 N8 H8 104.3
C38 N8 Mn2 113.1(5)
C38 N8 H8 104.3
C38 N8 C32 115.7(7)
O1 C1 C2 118.8(11)
O1 C1 C6 121.6(7)
C6 C1 C2 119.3(11)
C1 C2 H2 119.9
C3 C2 C1 120.1(14)
C3 C2 H2 119.9
C2 C3 H3 119.3
C2 C3 C4 121.4(16)
C4 C3 H3 119.3
C3 C4 H4 120.3
C3 C4 C5 119.5(16)
C5 C4 H4 120.3
C4 C5 H5A 120.1
C4 C5 C6 119.8(13)
C6 C5 H5A 120.1
C1 C6 C5 119.8(10)
C1 C6 C7 122.7(8)
C5 C6 C7 117.6(10)
N1 C7 C6 123.3(8)
N1 C7 H7 118.4
C6 C7 H7 118.4
O3 C8 C9 118.5(7)
O3 C8 C13 122.2(7)
C9 C8 C13 119.3(7)
C8 C9 H9 120.1
C10 C9 C8 119.8(8)
C10 C9 H9 120.1
C9 C10 H10 119.5
C11 C10 C9 121.1(8)
C11 C10 H10 119.5
C10 C11 H11 120.0
C10 C11 C12 119.9(9)
C12 C11 H11 120.0
C11 C12 H12 119.7
C13 C12 C11 120.5(9)
C13 C12 H12 119.7
C8 C13 C14 120.7(7)
C12 C13 C8 119.4(8)
C12 C13 C14 119.7(8)
N2 C14 C13 122.0(7)
N2 C14 H14 119.0
C13 C14 H14 119.0
N3 C15 H15 119.0
N3 C15 C16 122.1(8)
C16 C15 H15 119.0
C15 C16 H16 120.5
C17 C16 C15 119.0(8)
C17 C16 H16 120.5
C16 C17 H17 119.8
C16 C17 C18 120.3(8)
C18 C17 H17 119.8
C17 C18 H18 121.1
C17 C18 C19 117.8(8)
C19 C18 H18 121.1
N3 C19 C18 122.3(7)
N3 C19 C20 116.9(7)
C18 C19 C20 120.9(7)
N5 C20 C19 113.2(6)
N5 C20 H20A 108.9
N5 C20 H20B 108.9
C19 C20 H20A 108.9
C19 C20 H20B 108.9
H20A C20 H20B 107.8
N4 C21 H21 118.4
N4 C21 C22 123.3(9)
C22 C21 H21 118.4
C21 C22 H22 121.1
C23 C22 C21 117.7(10)
C23 C22 H22 121.1
C22 C23 H23 119.7
C22 C23 C24 120.6(9)
C24 C23 H23 119.7
C23 C24 H24 121.1
C23 C24 C25 117.8(9)
C25 C24 H24 121.1
N4 C25 C24 122.8(9)
N4 C25 C26 116.3(7)
C24 C25 C26 120.8(9)
N5 C26 C25 114.6(7)
N5 C26 H26A 108.6
N5 C26 H26B 108.6
C25 C26 H26A 108.6
C25 C26 H26B 108.6
H26A C26 H26B 107.6
N6 C27 H27 118.4
N6 C27 C28 123.1(8)
C28 C27 H27 118.4
C27 C28 H28 120.8
C29 C28 C27 118.3(9)
C29 C28 H28 120.8
C28 C29 H29 120.0
C28 C29 C30 120.0(9)
C30 C29 H29 120.0
C29 C30 H30 120.4
C29 C30 C31 119.2(8)
C31 C30 H30 120.4
N6 C31 C30 120.6(8)
N6 C31 C32 116.5(7)
C30 C31 C32 122.8(8)
N8 C32 C31 112.4(7)
N8 C32 H32A 109.1
N8 C32 H32B 109.1
C31 C32 H32A 109.1
C31 C32 H32B 109.1
H32A C32 H32B 107.8
N7 C33 H33 118.7
N7 C33 C34 122.7(9)
C34 C33 H33 118.7
C33 C34 H34 121.7
C35 C34 C33 116.6(9)
C35 C34 H34 121.7
C34 C35 H35 119.3
C36 C35 C34 121.4(9)
C36 C35 H35 119.3
C35 C36 H36 120.7
C35 C36 C37 118.6(10)
C37 C36 H36 120.7
N7 C37 C36 122.0(9)
N7 C37 C38 116.5(7)
C36 C37 C38 121.2(9)
N8 C38 C37 113.2(7)
N8 C38 H38A 108.9
N8 C38 H38B 108.9
C37 C38 H38A 108.9
C37 C38 H38B 108.9
H38A C38 H38B 107.7
O9 Cl2 O10 111.5(9)
O9 Cl2 O11 109.5(9)
O9 Cl2 O12 111.4(9)
O10 Cl2 O11 107.1(8)
O10 Cl2 O12 108.1(10)
O12 Cl2 O11 109.2(9)
O9' Cl2' O11' 104.5(18)
O10' Cl2' O9' 113(2)
O10' Cl2' O11' 108(2)
O10' Cl2' O12' 113(2)
O12' Cl2' O9' 111(2)
O12' Cl2' O11' 108(2)
O5 Cl1 O6 109.7(4)
O5 Cl1 O7 108.9(3)
O6 Cl1 O7 110.6(3)
O8 Cl1 O5 110.0(4)
O8 Cl1 O6 108.4(4)
O8 Cl1 O7 109.2(4)

loop_
_geom_bond_atom_site_label_1
_geom_bond_atom_site_label_2
_geom_bond_distance
Mn1 O1 1.847(5)
Mn1 O4 1.884(5)
Mn1 N1 2.026(6)
Mn1 N3 2.162(6)
Mn1 N4 2.213(6)
Mn1 N5 2.148(6)
Mn2 O2 1.886(5)
Mn2 O3 1.856(5)
Mn2 N2 2.002(6)
Mn2 N6 2.207(6)
Mn2 N7 2.245(6)
Mn2 N8 2.116(6)
O1 C1 1.336(11)
O2 N1 1.369(7)
O3 C8 1.333(8)
O4 N2 1.388(7)
N1 C7 1.308(9)
N2 C14 1.291(8)
N3 C15 1.353(9)
N3 C19 1.343(9)
N4 C21 1.346(10)
N4 C25 1.329(9)
N5 H5 1.0000
N5 C20 1.432(9)
N5 C26 1.447(10)
N6 C27 1.334(9)
N6 C31 1.322(9)
N7 C33 1.332(10)
N7 C37 1.349(10)
N8 H8 1.0000
N8 C32 1.445(9)
N8 C38 1.444(10)
C1 C2 1.401(12)
C1 C6 1.387(12)
C2 H2 0.9500
C2 C3 1.368(18)
C3 H3 0.9500
C3 C4 1.37(2)
C4 H4 0.9500
C4 C5 1.393(17)
C5 H5A 0.9500
C5 C6 1.408(12)
C6 C7 1.437(12)
C7 H7 0.9500
C8 C9 1.404(10)
C8 C13 1.417(10)
C9 H9 0.9500
C9 C10 1.384(11)
C10 H10 0.9500
C10 C11 1.373(11)
C11 H11 0.9500
C11 C12 1.396(11)
C12 H12 0.9500
C12 C13 1.385(10)
C13 C14 1.441(10)
C14 H14 0.9500
C15 H15 0.9500
C15 C16 1.376(10)
C16 H16 0.9500
C16 C17 1.367(12)
C17 H17 0.9500
C17 C18 1.386(11)
C18 H18 0.9500
C18 C19 1.392(10)
C19 C20 1.499(10)
C20 H20A 0.9900
C20 H20B 0.9900
C21 H21 0.9500
C21 C22 1.381(11)
C22 H22 0.9500
C22 C23 1.367(13)
C23 H23 0.9500
C23 C24 1.374(13)
C24 H24 0.9500
C24 C25 1.394(11)
C25 C26 1.482(11)
C26 H26A 0.9900
C26 H26B 0.9900
C27 H27 0.9500
C27 C28 1.379(10)
C28 H28 0.9500
C28 C29 1.347(12)
C29 H29 0.9500
C29 C30 1.358(11)
C30 H30 0.9500
C30 C31 1.413(11)
C31 C32 1.501(11)
C32 H32A 0.9900
C32 H32B 0.9900
C33 H33 0.9500
C33 C34 1.414(11)
C34 H34 0.9500
C34 C35 1.382(13)
C35 H35 0.9500
C35 C36 1.358(13)
C36 H36 0.9500
C36 C37 1.389(11)
C37 C38 1.485(12)
C38 H38A 0.9900
C38 H38B 0.9900
Cl2 O9 1.412(9)
Cl2 O10 1.434(11)
Cl2 O11 1.463(10)
Cl2 O12 1.443(8)
Cl2' O9' 1.443(17)
Cl2' O10' 1.410(17)
Cl2' O11' 1.480(18)
Cl2' O12' 1.437(16)
Cl1 O5 1.429(5)
Cl1 O6 1.436(5)
Cl1 O7 1.453(5)
Cl1 O8 1.416(7)

loop_
_geom_hbond_atom_site_label_D
_geom_hbond_atom_site_label_H
_geom_hbond_atom_site_label_A
_geom_hbond_distance_DH
_geom_hbond_distance_HA
_geom_hbond_distance_DA
_geom_hbond_angle_DHA
_geom_hbond_site_symmetry_A
N5 H5 O11 1.00 2.47 3.357(14) 147.6 3_666
N5 H5 O11' 1.00 2.43 3.08(2) 122.4 3_666
N8 H8 O7 1.00 2.35 3.263(9) 151.2 .

loop_
_geom_torsion_atom_site_label_1
_geom_torsion_atom_site_label_2
_geom_torsion_atom_site_label_3
_geom_torsion_atom_site_label_4
_geom_torsion
Mn1 O1 C1 C2 142.9(6)
Mn1 O1 C1 C6 -42.6(10)
Mn1 O4 N2 Mn2 -58.5(6)
Mn1 O4 N2 C14 130.5(5)
Mn1 N1 C7 C6 -3.1(11)
Mn1 N3 C15 C16 -173.0(6)
Mn1 N3 C19 C18 172.4(6)
Mn1 N3 C19 C20 -6.1(9)
Mn1 N4 C21 C22 171.0(7)
Mn1 N4 C25 C24 -173.6(6)
Mn1 N4 C25 C26 3.3(9)
Mn1 N5 C20 C19 21.7(9)
Mn1 N5 C26 C25 -24.5(9)
Mn2 O2 N1 Mn1 51.5(6)
Mn2 O2 N1 C7 -139.1(6)
Mn2 O3 C8 C9 -141.1(5)
Mn2 O3 C8 C13 40.0(9)
Mn2 N2 C14 C13 -1.6(10)
Mn2 N6 C27 C28 -177.8(6)
Mn2 N6 C31 C30 177.2(6)
Mn2 N6 C31 C32 -6.1(9)
Mn2 N7 C33 C34 -169.6(6)
Mn2 N7 C37 C36 171.6(6)
Mn2 N7 C37 C38 -2.4(9)
Mn2 N8 C32 C31 -27.0(10)
Mn2 N8 C38 C37 30.7(9)
O1 C1 C2 C3 176.6(10)
O1 C1 C6 C5 -173.6(7)
O1 C1 C6 C7 6.2(13)
O2 N1 C7 C6 -172.1(7)
O3 C8 C9 C10 -179.2(6)
O3 C8 C13 C12 177.4(7)
O3 C8 C13 C14 2.7(11)
O4 N2 C14 C13 168.8(6)
N1 Mn1 O1 C1 42.6(5)
N1 Mn1 O4 N2 43.4(5)
N2 Mn2 O2 N1 -47.2(5)
N2 Mn2 O3 C8 -47.3(5)
N3 Mn1 O1 C1 141.7(5)
N3 Mn1 O4 N2 -55.6(5)
N3 C15 C16 C17 0.4(13)
N3 C19 C20 N5 -10.4(10)
N4 Mn1 O1 C1 -65.1(6)
N4 Mn1 O4 N2 150.9(5)
N4 C21 C22 C23 3.2(14)
N4 C25 C26 N5 14.1(11)
N5 Mn1 O1 C1 -141.5(6)
N5 Mn1 O4 N2 -132.6(5)
N6 Mn2 O2 N1 50.3(5)
N6 Mn2 O3 C8 -144.2(5)
N6 C27 C28 C29 2.0(13)
N6 C31 C32 N8 21.8(11)
N7 Mn2 O2 N1 -156.8(5)
N7 Mn2 O3 C8 62.8(5)
N7 C33 C34 C35 -2.7(13)
N7 C37 C38 N8 -18.2(11)
N8 Mn2 O2 N1 127.1(5)
N8 Mn2 O3 C8 138.9(5)
C1 C2 C3 C4 -4(2)
C1 C6 C7 N1 16.3(13)
C2 C1 C6 C5 0.9(13)
C2 C1 C6 C7 -179.3(8)
C2 C3 C4 C5 3(3)
C3 C4 C5 C6 0(2)
C4 C5 C6 C1 -1.8(15)
C4 C5 C6 C7 178.4(10)
C5 C6 C7 N1 -163.9(8)
C6 C1 C2 C3 2.0(14)
C8 C9 C10 C11 1.6(12)
C8 C13 C14 N2 -21.6(11)
C9 C8 C13 C12 -1.5(11)
C9 C8 C13 C14 -176.2(7)
C9 C10 C11 C12 -1.1(13)
C10 C11 C12 C13 -0.7(14)
C11 C12 C13 C8 2.0(12)
C11 C12 C13 C14 176.8(8)
C12 C13 C14 N2 163.7(7)
C13 C8 C9 C10 -0.3(11)
C15 N3 C19 C18 -2.2(11)
C15 N3 C19 C20 179.4(7)
C15 C16 C17 C18 -0.5(14)
C16 C17 C18 C19 -0.6(13)
C17 C18 C19 N3 2.0(12)
C17 C18 C19 C20 -179.6(8)
C18 C19 C20 N5 171.1(7)
C19 N3 C15 C16 1.0(11)
C20 N5 C26 C25 -159.9(7)
C21 N4 C25 C24 1.2(12)
C21 N4 C25 C26 178.1(8)
C21 C22 C23 C24 -1.3(14)
C22 C23 C24 C25 -0.4(14)
C23 C24 C25 N4 0.4(13)
C23 C24 C25 C26 -176.3(8)
C24 C25 C26 N5 -169.0(7)
C25 N4 C21 C22 -3.1(13)
C26 N5 C20 C19 156.6(7)
C27 N6 C31 C30 1.3(12)
C27 N6 C31 C32 178.0(7)
C27 C28 C29 C30 -0.5(14)
C28 C29 C30 C31 -0.5(14)
C29 C30 C31 N6 0.1(13)
C29 C30 C31 C32 -176.4(9)
C30 C31 C32 N8 -161.6(8)
C31 N6 C27 C28 -2.4(12)
C32 N8 C38 C37 164.0(7)
C33 N7 C37 C36 -1.8(11)
C33 N7 C37 C38 -175.9(7)
C33 C34 C35 C36 1.5(14)
C34 C35 C36 C37 -0.7(14)
C35 C36 C37 N7 0.8(13)
C35 C36 C37 C38 174.6(9)
C36 C37 C38 N8 167.7(7)
C37 N7 C33 C34 2.8(12)
C38 N8 C32 C31 -160.1(7)

loop_
_platon_squeeze_void_nr
_platon_squeeze_void_average_x
_platon_squeeze_void_average_y
_platon_squeeze_void_average_z
_platon_squeeze_void_volume
_platon_squeeze_void_count_electrons
_platon_squeeze_void_content
1 -0.500 0.500 0.000 272 69 ' '
2 0.500 0.000 0.500 272 69 ' '
